data_4104908
loop_
_publ_author_name
'Neng-Fang She'
'Meng Gao'
'Xiang-Gao Meng'
'Guang-Fu Yang'
'Johannes A. A. W. Elemans'
'An-Xin Wu'
'Lyle Isaacs'

_publ_section_title
;
 Supramolecular Rhombic Grids Formed from Bimolecular Building Blocks
;
_journal_name_full 'Journal of the American Chemical Society'
_journal_page_first 11695
_journal_page_last 11697
_journal_paper_doi 10.1021/ja904920r
_journal_volume 131
_journal_year 2009
_chemical_formula_sum 'C68 H48 N12 O12'
_chemical_formula_weight 1225.18
_chemical_name_systematic
; 
 ? 
;
_space_group_IT_number 14
_symmetry_cell_setting monoclinic
_symmetry_space_group_name_Hall '-P 2ybc'
_symmetry_space_group_name_H-M 'P 1 21/c 1'
_atom_sites_solution_hydrogens geom
_atom_sites_solution_primary direct
_atom_sites_solution_secondary difmap
_audit_creation_method SHELXL-97
_cell_angle_alpha 90.00
_cell_angle_beta 93.996(2)
_cell_angle_gamma 90.00
_cell_formula_units_Z 2
_cell_length_a 9.1972(8)
_cell_length_b 24.688(2)
_cell_length_c 13.7801(12)
_cell_measurement_reflns_used 3479
_cell_measurement_temperature 299(2)
_cell_measurement_theta_max 19.86
_cell_measurement_theta_min 2.22
_cell_volume 3121.3(5)
_computing_cell_refinement 'Bruker SMART'
_computing_data_collection 'Bruker SMART'
_computing_data_reduction 'Bruker SAINT'
_computing_molecular_graphics 'Bruker SHELXTL'
_computing_publication_material 'Bruker SHELXTL'
_computing_structure_refinement 'SHELXL-97 (Sheldrick, 1997)'
_computing_structure_solution 'SHELXS-97 (Sheldrick, 1990)'
_diffrn_ambient_temperature 299(2)
_diffrn_measured_fraction_theta_full 1.000
_diffrn_measured_fraction_theta_max 1.000
_diffrn_measurement_device_type 'CCD area detector'
_diffrn_measurement_method 'phi and omega scans'
_diffrn_radiation_monochromator graphite
_diffrn_radiation_source 'fine-focus sealed tube'
_diffrn_radiation_type MoK\a
_diffrn_radiation_wavelength 0.71073
_diffrn_reflns_av_R_equivalents 0.0522
_diffrn_reflns_av_sigmaI/netI 0.0459
_diffrn_reflns_limit_h_max 10
_diffrn_reflns_limit_h_min -10
_diffrn_reflns_limit_k_max 29
_diffrn_reflns_limit_k_min -29
_diffrn_reflns_limit_l_max 16
_diffrn_reflns_limit_l_min -16
_diffrn_reflns_number 29633
_diffrn_reflns_theta_full 25.00
_diffrn_reflns_theta_max 25.00
_diffrn_reflns_theta_min 1.65
_exptl_absorpt_coefficient_mu 0.092
_exptl_absorpt_correction_T_max 0.9909
_exptl_absorpt_correction_T_min 0.9800
_exptl_absorpt_correction_type none
_exptl_crystal_colour colorless
_exptl_crystal_density_diffrn 1.304
_exptl_crystal_description block
_exptl_crystal_F_000 1272
_exptl_crystal_size_max 0.22
_exptl_crystal_size_mid 0.10
_exptl_crystal_size_min 0.10
_refine_diff_density_max 0.229
_refine_diff_density_min -0.207
_refine_diff_density_rms 0.036
_refine_ls_extinction_method none
_refine_ls_goodness_of_fit_ref 1.027
_refine_ls_hydrogen_treatment constr
_refine_ls_matrix_type full
_refine_ls_number_parameters 507
_refine_ls_number_reflns 5491
_refine_ls_number_restraints 24
_refine_ls_restrained_S_all 1.113
_refine_ls_R_factor_all 0.1064
_refine_ls_R_factor_gt 0.0540
_refine_ls_shift/su_max 0.001
_refine_ls_shift/su_mean 0.000
_refine_ls_structure_factor_coef Fsqd
_refine_ls_weighting_details 'calc w=1/[\s^2^(Fo^2^)+(0.0890P)^2^+0.0000P] where P=(Fo^2^+2Fc^2^)/3'
_refine_ls_weighting_scheme calc
_refine_ls_wR_factor_gt 0.1453
_refine_ls_wR_factor_ref 0.1659
_reflns_number_gt 3065
_reflns_number_total 5491
_reflns_threshold_expression >2sigma(I)
_cod_data_source_file ja904920r_si_003.cif
_cod_data_source_block 070126dm
_cod_database_code 4104908

loop_
_symmetry_equiv_pos_as_xyz
'x, y, z'
'-x, y+1/2, -z+1/2'
'-x, -y, -z'
'x, -y-1/2, z-1/2'

loop_
_atom_site_label
_atom_site_type_symbol
_atom_site_fract_x
_atom_site_fract_y
_atom_site_fract_z
_atom_site_U_iso_or_equiv
_atom_site_adp_type
_atom_site_occupancy
_atom_site_symmetry_multiplicity
_atom_site_calc_flag
_atom_site_refinement_flags
_atom_site_disorder_group
C1 C 0.6062(4) 0.31138(13) 0.6896(3) 0.0943(10) Uani 1 1 d . .
H1 H 0.6099 0.2995 0.7538 0.113 Uiso 1 1 calc R .
C2 C 0.5183(3) 0.35556(11) 0.6649(2) 0.0848(9) Uani 1 1 d . .
H2 H 0.4663 0.3728 0.7115 0.102 Uiso 1 1 calc R .
C3 C 0.5093(3) 0.37353(9) 0.5698(2) 0.0627(7) Uani 1 1 d . .
C4 C 0.5915(3) 0.34586(10) 0.5052(2) 0.0738(8) Uani 1 1 d . .
H4 H 0.5895 0.3563 0.4403 0.089 Uiso 1 1 calc R .
C5 C 0.6760(3) 0.30280(11) 0.5384(3) 0.0855(9) Uani 1 1 d . .
H5 H 0.7309 0.2849 0.4941 0.103 Uiso 1 1 calc R .
C6 C 0.4201(3) 0.41909(10) 0.5418(2) 0.0664(7) Uani 1 1 d . .
C7 C 0.3467(3) 0.45804(10) 0.52369(19) 0.0627(7) Uani 1 1 d . .
C8 C 0.2547(2) 0.50401(9) 0.5017(2) 0.0592(7) Uani 1 1 d . .
C9 C 0.1765(2) 0.52851(8) 0.57379(19) 0.0553(6) Uani 1 1 d . .
C10 C 0.0814(2) 0.57126(9) 0.5487(2) 0.0586(7) Uani 1 1 d . .
C11 C 0.0696(3) 0.59040(9) 0.4528(2) 0.0642(7) Uani 1 1 d . .
C12 C 0.1505(3) 0.56600(11) 0.3831(2) 0.0705(7) Uani 1 1 d . .
H12 H 0.1427 0.5789 0.3195 0.085 Uiso 1 1 calc R .
C13 C 0.2412(3) 0.52332(10) 0.4064(2) 0.0679(7) Uani 1 1 d . .
H13 H 0.2938 0.5073 0.3589 0.082 Uiso 1 1 calc R .
C14 C -0.0222(3) 0.63595(11) 0.4259(2) 0.0756(8) Uani 1 1 d . .
C15 C -0.0936(3) 0.67501(12) 0.4066(2) 0.0824(9) Uani 1 1 d . .
C16 C -0.1823(3) 0.72227(11) 0.3890(3) 0.0835(9) Uani 1 1 d . .
C17 C -0.2760(3) 0.73925(12) 0.4564(3) 0.0889(9) Uani 1 1 d . .
H17 H -0.2802 0.7210 0.5152 0.107 Uiso 1 1 calc R .
C18 C -0.3636(3) 0.78379(13) 0.4358(3) 0.0983(10) Uani 1 1 d . .
H18 H -0.4271 0.7944 0.4819 0.118 Uiso 1 1 calc R .
C19 C -0.2711(4) 0.79650(15) 0.2924(4) 0.1280(15) Uani 1 1 d . .
H19 H -0.2671 0.8164 0.2354 0.154 Uiso 1 1 calc R .
C20 C -0.1791(4) 0.75204(14) 0.3054(3) 0.1154(13) Uani 1 1 d . .
H20 H -0.1164 0.7427 0.2580 0.138 Uiso 1 1 calc R .
C21 C 0.1960(3) 0.50879(9) 0.67752(19) 0.0647(7) Uani 1 1 d . .
H21A H 0.1037 0.4945 0.6962 0.078 Uiso 1 1 calc R .
H21B H 0.2656 0.4792 0.6807 0.078 Uiso 1 1 calc R .
C22 C -0.0101(3) 0.59613(10) 0.6246(2) 0.0678(7) Uani 1 1 d . .
H22A H -0.0736 0.6233 0.5933 0.081 Uiso 1 1 calc R .
H22B H -0.0715 0.5681 0.6494 0.081 Uiso 1 1 calc R .
C23 C 0.3880(3) 0.56894(12) 0.7510(2) 0.0712(7) Uani 1 1 d . .
C24 C 0.1068(4) 0.67526(11) 0.7105(3) 0.0861(10) Uani 1 1 d . .
C25 C 0.1483(3) 0.58975(10) 0.7821(2) 0.0664(7) Uani 1 1 d . .
C26 C 0.2547(3) 0.63337(11) 0.8326(2) 0.0792(8) Uani 1 1 d . .
C27 C 0.0431(3) 0.56332(11) 0.8491(2) 0.0699(7) Uani 1 1 d D .
C31 C 0.2566(5) 0.63785(18) 0.9410(3) 0.1193(16) Uani 1 1 d D .
N1 N 0.6840(3) 0.28529(9) 0.6293(3) 0.0903(8) Uani 1 1 d . .
N2 N -0.3626(3) 0.81213(11) 0.3548(3) 0.1061(10) Uani 1 1 d . .
N3 N 0.2459(2) 0.55002(8) 0.74749(16) 0.0696(6) Uani 1 1 d . .
N4 N 0.0725(2) 0.62106(7) 0.70587(16) 0.0649(6) Uani 1 1 d . .
N5 N 0.3935(2) 0.61542(9) 0.80400(18) 0.0867(8) Uani 1 1 d . .
H5A H 0.4733 0.6325 0.8191 0.104 Uiso 1 1 calc R .
N6 N 0.2049(3) 0.68267(10) 0.7876(3) 0.1131(10) Uani 1 1 d . .
H6 H 0.2342 0.7141 0.8075 0.136 Uiso 1 1 calc R .
O1 O 0.4886(2) 0.54720(8) 0.71406(15) 0.0901(6) Uani 1 1 d . .
O2 O 0.0550(3) 0.70933(8) 0.65454(19) 0.1072(8) Uani 1 1 d . .
O3 O -0.0276(4) 0.60127(14) 0.9057(3) 0.0864(14) Uani 0.530(3) 1 d PD 1
O4 O 0.0001(6) 0.51660(15) 0.8566(4) 0.0972(16) Uani 0.530(3) 1 d PD 1
C28 C -0.1415(7) 0.5858(2) 0.9700(5) 0.101(2) Uani 0.530(3) 1 d PD 1
H28A H -0.1361 0.5473 0.9834 0.122 Uiso 0.530(3) 1 calc PR 1
H28B H -0.2368 0.5937 0.9387 0.122 Uiso 0.530(3) 1 calc PR 1
C29 C -0.1186(11) 0.6187(4) 1.0681(8) 0.128(4) Uani 0.530(3) 1 d PD 1
H29A H -0.0298 0.6073 1.1046 0.154 Uiso 0.530(3) 1 calc PR 1
H29B H -0.1124 0.6572 1.0552 0.154 Uiso 0.530(3) 1 calc PR 1
C30 C -0.2521(10) 0.6061(4) 1.1250(6) 0.149(3) Uani 0.530(3) 1 d PD 1
O5 O 0.2713(4) 0.57880(15) 0.9902(3) 0.0797(13) Uani 0.501(3) 1 d PD 1
O6 O 0.2819(9) 0.6689(3) 1.0025(5) 0.095(2) Uani 0.501(3) 1 d PD 1
C32 C 0.2960(7) 0.5702(3) 1.0945(4) 0.086(2) Uani 0.501(3) 1 d PD 1
H32A H 0.2170 0.5488 1.1176 0.103 Uiso 0.501(3) 1 calc PR 1
H32B H 0.2975 0.6049 1.1277 0.103 Uiso 0.501(3) 1 calc PR 1
C33 C 0.4342(10) 0.5423(5) 1.1168(7) 0.115(3) Uani 0.501(3) 1 d PD 1
H33A H 0.4331 0.5086 1.0805 0.138 Uiso 0.501(3) 1 calc PR 1
H33B H 0.4418 0.5331 1.1854 0.138 Uiso 0.501(3) 1 calc PR 1
C34 C 0.5666(10) 0.5738(5) 1.0944(6) 0.155(4) Uani 0.501(3) 1 d PD 1
O3' O -0.0876(4) 0.57334(18) 0.8243(3) 0.0762(14) Uani 0.470(3) 1 d PD 2
O4' O 0.1070(6) 0.5339(2) 0.9038(3) 0.0932(16) Uani 0.470(3) 1 d PD 2
C28' C -0.1891(7) 0.5468(3) 0.8860(5) 0.086(2) Uani 0.470(3) 1 d PD 2
H28C H -0.1425 0.5420 0.9508 0.103 Uiso 0.470(3) 1 calc PR 2
H28D H -0.2738 0.5697 0.8912 0.103 Uiso 0.470(3) 1 calc PR 2
C29' C -0.2355(9) 0.4943(3) 0.8473(5) 0.108(3) Uani 0.470(3) 1 d PD 2
H29C H -0.1534 0.4695 0.8527 0.130 Uiso 0.470(3) 1 calc PR 2
H29D H -0.2659 0.4981 0.7788 0.130 Uiso 0.470(3) 1 calc PR 2
C30' C -0.3596(12) 0.4705(6) 0.8999(10) 0.126(4) Uani 0.470(3) 1 d PD 2
O5' O 0.1109(5) 0.6603(2) 0.9471(3) 0.1131(18) Uani 0.499(3) 1 d PD 2
O6' O 0.3505(7) 0.6509(4) 0.9854(6) 0.106(2) Uani 0.499(3) 1 d PD 2
C32' C 0.0828(11) 0.6740(4) 1.0454(7) 0.158(4) Uani 0.499(3) 1 d PD 2
H32C H 0.1689 0.6673 1.0885 0.190 Uiso 0.499(3) 1 calc PR 2
H32D H 0.0579 0.7121 1.0495 0.190 Uiso 0.499(3) 1 calc PR 2
C33' C -0.036(2) 0.6412(6) 1.0731(12) 0.266(13) Uani 0.499(3) 1 d PD 2
H33C H -0.0122 0.6036 1.0608 0.319 Uiso 0.499(3) 1 calc PR 2
H33D H -0.1212 0.6502 1.0308 0.319 Uiso 0.499(3) 1 calc PR 2
C34' C -0.0757(19) 0.6455(6) 1.1737(8) 0.234(7) Uani 0.499(3) 1 d PD 2

loop_
_atom_site_aniso_label
_atom_site_aniso_U_11
_atom_site_aniso_U_22
_atom_site_aniso_U_33
_atom_site_aniso_U_23
_atom_site_aniso_U_13
_atom_site_aniso_U_12
C1 0.110(3) 0.073(2) 0.098(2) 0.0159(18) 0.000(2) 0.011(2)
C2 0.095(2) 0.0636(18) 0.096(2) 0.0028(17) 0.0105(18) 0.0148(16)
C3 0.0579(15) 0.0390(13) 0.091(2) 0.0010(13) 0.0023(14) 0.0012(12)
C4 0.0775(18) 0.0449(14) 0.100(2) 0.0044(14) 0.0143(16) 0.0039(14)
C5 0.082(2) 0.0500(16) 0.127(3) 0.0002(18) 0.025(2) 0.0118(15)
C6 0.0574(15) 0.0448(14) 0.096(2) -0.0019(13) 0.0018(14) 0.0027(13)
C7 0.0528(14) 0.0462(14) 0.0882(19) -0.0024(13) -0.0008(13) -0.0042(12)
C8 0.0439(13) 0.0417(13) 0.091(2) -0.0017(13) -0.0037(13) -0.0033(11)
C9 0.0454(13) 0.0365(12) 0.0819(18) -0.0008(12) -0.0104(12) -0.0066(10)
C10 0.0421(13) 0.0401(12) 0.092(2) 0.0016(13) -0.0044(13) -0.0026(10)
C11 0.0446(14) 0.0485(14) 0.098(2) 0.0121(15) -0.0051(14) -0.0031(11)
C12 0.0587(16) 0.0630(16) 0.089(2) 0.0140(15) -0.0031(15) -0.0040(14)
C13 0.0553(15) 0.0576(15) 0.091(2) 0.0029(15) 0.0040(14) -0.0012(12)
C14 0.0525(15) 0.0613(16) 0.111(2) 0.0214(15) -0.0051(15) 0.0011(13)
C15 0.0541(16) 0.0685(18) 0.124(3) 0.0251(17) -0.0009(16) 0.0012(15)
C16 0.0454(15) 0.0663(18) 0.137(3) 0.0316(19) -0.0047(17) 0.0034(13)
C17 0.074(2) 0.071(2) 0.119(3) 0.0180(18) -0.0092(19) 0.0080(16)
C18 0.074(2) 0.082(2) 0.138(3) 0.009(2) -0.002(2) 0.0148(17)
C19 0.090(3) 0.109(3) 0.187(4) 0.075(3) 0.030(3) 0.034(2)
C20 0.079(2) 0.096(2) 0.174(4) 0.063(3) 0.034(2) 0.0263(19)
C21 0.0649(16) 0.0406(13) 0.0862(19) -0.0070(13) -0.0109(14) 0.0052(11)
C22 0.0454(14) 0.0517(14) 0.106(2) 0.0099(15) 0.0027(14) 0.0018(12)
C23 0.0614(18) 0.0719(18) 0.0791(18) -0.0153(15) -0.0045(15) -0.0004(15)
C24 0.081(2) 0.0408(17) 0.141(3) -0.0047(19) 0.041(2) -0.0028(16)
C25 0.0521(15) 0.0469(14) 0.100(2) -0.0136(14) 0.0031(15) -0.0042(12)
C26 0.0638(18) 0.0590(17) 0.116(3) -0.0336(16) 0.0116(16) -0.0131(14)
C27 0.071(2) 0.0509(17) 0.086(2) -0.0046(15) -0.0029(17) -0.0108(15)
C31 0.099(3) 0.128(3) 0.135(4) -0.080(3) 0.041(3) -0.058(3)
N1 0.0902(18) 0.0559(15) 0.125(2) 0.0125(16) 0.0056(17) 0.0134(13)
N2 0.0676(17) 0.0842(19) 0.166(3) 0.038(2) 0.0016(18) 0.0221(14)
N3 0.0510(12) 0.0562(12) 0.0995(16) -0.0251(12) -0.0097(11) 0.0009(10)
N4 0.0594(13) 0.0368(11) 0.0992(17) -0.0043(11) 0.0105(12) -0.0030(10)
N5 0.0555(14) 0.0882(17) 0.117(2) -0.0401(15) 0.0071(13) -0.0208(12)
N6 0.097(2) 0.0522(16) 0.188(3) -0.0333(18) -0.004(2) -0.0211(15)
O1 0.0645(12) 0.1012(15) 0.1050(16) -0.0182(12) 0.0079(11) 0.0145(11)
O2 0.1303(19) 0.0444(11) 0.152(2) 0.0106(13) 0.0453(16) 0.0059(12)
O3 0.089(3) 0.060(2) 0.115(3) 0.001(2) 0.039(3) -0.003(2)
O4 0.114(4) 0.059(3) 0.124(4) -0.010(2) 0.039(3) -0.028(2)
C28 0.098(5) 0.078(4) 0.136(6) 0.016(4) 0.060(4) 0.003(3)
C29 0.131(7) 0.109(7) 0.155(10) 0.020(6) 0.086(6) 0.025(5)
C30 0.148(8) 0.174(8) 0.133(6) 0.018(6) 0.069(6) 0.018(7)
O5 0.101(3) 0.061(2) 0.075(3) -0.0027(18) -0.008(2) -0.016(2)
O6 0.112(5) 0.073(4) 0.100(4) -0.008(3) 0.012(4) -0.022(4)
C32 0.102(5) 0.092(5) 0.064(4) 0.012(4) 0.009(3) -0.022(4)
C33 0.113(9) 0.152(9) 0.079(5) 0.026(5) 0.001(6) -0.001(7)
C34 0.123(7) 0.232(11) 0.111(6) 0.007(6) 0.011(5) -0.016(8)
O3' 0.056(3) 0.089(3) 0.086(3) 0.016(3) 0.017(2) -0.010(2)
O4' 0.088(3) 0.097(3) 0.093(3) 0.036(3) -0.003(3) -0.007(3)
C28' 0.078(4) 0.092(5) 0.090(5) 0.000(4) 0.023(4) -0.014(4)
C29' 0.112(6) 0.117(6) 0.095(5) -0.009(4) 0.006(4) -0.034(5)
C30' 0.078(8) 0.135(8) 0.162(10) 0.046(7) -0.009(7) -0.050(7)
O5' 0.110(4) 0.135(4) 0.098(3) -0.041(3) 0.030(3) 0.015(3)
O6' 0.088(5) 0.137(7) 0.091(4) 0.024(4) -0.011(4) -0.032(4)
C32' 0.177(9) 0.184(9) 0.120(7) -0.054(7) 0.049(7) -0.018(8)
C33' 0.42(3) 0.187(15) 0.220(17) 0.049(12) 0.23(2) 0.018(16)
C34' 0.311(19) 0.268(16) 0.127(9) 0.030(10) 0.044(11) 0.046(15)

loop_
_atom_type_symbol
_atom_type_description
_atom_type_scat_dispersion_real
_atom_type_scat_dispersion_imag
_atom_type_scat_source
C C 0.0033 0.0016 'International Tables Vol C Tables 4.2.6.8 and 6.1.1.4'
H H 0.0000 0.0000 'International Tables Vol C Tables 4.2.6.8 and 6.1.1.4'
O O 0.0106 0.0060 'International Tables Vol C Tables 4.2.6.8 and 6.1.1.4'
N N 0.0061 0.0033 'International Tables Vol C Tables 4.2.6.8 and 6.1.1.4'

loop_
_geom_angle_atom_site_label_1
_geom_angle_atom_site_label_2
_geom_angle_atom_site_label_3
_geom_angle
_geom_angle_site_symmetry_3
N1 C1 C2 124.7(3) .
N1 C1 H1 117.7 .
C2 C1 H1 117.7 .
C3 C2 C1 118.8(3) .
C3 C2 H2 120.6 .
C1 C2 H2 120.6 .
C2 C3 C4 116.8(2) .
C2 C3 C6 120.3(2) .
C4 C3 C6 122.9(3) .
C5 C4 C3 119.2(3) .
C5 C4 H4 120.4 .
C3 C4 H4 120.4 .
N1 C5 C4 124.1(3) .
N1 C5 H5 118.0 .
C4 C5 H5 118.0 .
C7 C6 C3 176.4(3) .
C6 C7 C8 178.3(2) .
C13 C8 C9 120.2(2) .
C13 C8 C7 118.8(2) .
C9 C8 C7 121.0(2) .
C10 C9 C8 119.5(2) .
C10 C9 C21 120.6(2) .
C8 C9 C21 119.9(2) .
C9 C10 C11 119.6(2) .
C9 C10 C22 120.1(2) .
C11 C10 C22 120.3(2) .
C12 C11 C10 119.7(2) .
C12 C11 C14 119.5(3) .
C10 C11 C14 120.8(3) .
C13 C12 C11 121.1(3) .
C13 C12 H12 119.4 .
C11 C12 H12 119.4 .
C12 C13 C8 119.9(3) .
C12 C13 H13 120.1 .
C8 C13 H13 120.1 .
C15 C14 C11 176.8(3) .
C14 C15 C16 176.6(4) .
C20 C16 C17 117.2(3) .
C20 C16 C15 122.2(3) .
C17 C16 C15 120.6(3) .
C16 C17 C18 119.2(3) .
C16 C17 H17 120.4 .
C18 C17 H17 120.4 .
N2 C18 C17 123.9(4) .
N2 C18 H18 118.0 .
C17 C18 H18 118.0 .
N2 C19 C20 124.4(4) .
N2 C19 H19 117.8 .
C20 C19 H19 117.8 .
C16 C20 C19 118.9(4) .
C16 C20 H20 120.5 .
C19 C20 H20 120.5 .
N3 C21 C9 114.4(2) .
N3 C21 H21A 108.7 .
C9 C21 H21A 108.7 .
N3 C21 H21B 108.7 .
C9 C21 H21B 108.7 .
H21A C21 H21B 107.6 .
N4 C22 C10 114.80(19) .
N4 C22 H22A 108.6 .
C10 C22 H22A 108.6 .
N4 C22 H22B 108.6 .
C10 C22 H22B 108.6 .
H22A C22 H22B 107.5 .
O1 C23 N5 126.8(3) .
O1 C23 N3 125.6(3) .
N5 C23 N3 107.6(2) .
O2 C24 N6 127.8(3) .
O2 C24 N4 124.5(4) .
N6 C24 N4 107.7(3) .
N3 C25 N4 114.0(2) .
N3 C25 C27 110.2(2) .
N4 C25 C27 112.0(2) .
N3 C25 C26 103.27(19) .
N4 C25 C26 102.0(2) .
C27 C25 C26 115.0(2) .
N6 C26 N5 114.2(3) .
N6 C26 C31 110.6(3) .
N5 C26 C31 110.4(3) .
N6 C26 C25 102.7(2) .
N5 C26 C25 101.8(2) .
C31 C26 C25 116.9(3) .
O4' C27 O4 60.9(3) .
O4' C27 O3' 136.5(4) .
O4 C27 O3' 84.2(4) .
O4' C27 O3 106.6(4) .
O4 C27 O3 114.6(3) .
O3' C27 O3 63.1(3) .
O4' C27 C25 110.0(3) .
O4 C27 C25 132.3(3) .
O3' C27 C25 112.8(3) .
O3 C27 C25 112.8(2) .
O6' C31 O6 43.1(4) .
O6' C31 O5' 124.1(7) .
O6 C31 O5' 81.1(6) .
O6' C31 C26 123.0(6) .
O6 C31 C26 140.3(5) .
O5' C31 C26 98.0(4) .
O6' C31 O5 89.5(7) .
O6 C31 O5 106.6(5) .
O5' C31 O5 111.7(3) .
C26 C31 O5 110.4(3) .
C1 N1 C5 116.4(3) .
C19 N2 C18 116.4(3) .
C23 N3 C25 111.6(2) .
C23 N3 C21 120.8(2) .
C25 N3 C21 121.56(19) .
C24 N4 C25 113.0(3) .
C24 N4 C22 123.8(3) .
C25 N4 C22 122.44(18) .
C23 N5 C26 114.1(2) .
C23 N5 H5A 122.9 .
C26 N5 H5A 122.9 .
C24 N6 C26 113.6(2) .
C24 N6 H6 123.2 .
C26 N6 H6 123.2 .
C27 O3 C28 122.6(4) .
O3 C28 C29 109.0(5) .
O3 C28 H28A 109.9 .
C29 C28 H28A 109.9 .
O3 C28 H28B 109.9 .
C29 C28 H28B 109.9 .
H28A C28 H28B 108.3 .
C30 C29 C28 105.6(8) .
C30 C29 H29A 110.6 .
C28 C29 H29A 110.6 .
C30 C29 H29B 110.6 .
C28 C29 H29B 110.6 .
H29A C29 H29B 108.7 .
C29 C30 C34 134.8(8) 1_455
C32 O5 C31 123.4(4) .
O5 C32 C33 110.5(6) .
O5 C32 H32A 109.5 .
C33 C32 H32A 109.5 .
O5 C32 H32B 109.5 .
C33 C32 H32B 109.5 .
H32A C32 H32B 108.1 .
C32 C33 C34 114.8(8) .
C32 C33 H33A 108.6 .
C34 C33 H33A 108.6 .
C32 C33 H33B 108.6 .
C34 C33 H33B 108.6 .
H33A C33 H33B 107.5 .
C33 C34 C30 154.3(7) 1_655
C27 O3' C28' 113.2(4) .
C29' C28' O3' 111.7(5) .
C29' C28' H28C 109.3 .
O3' C28' H28C 109.3 .
C29' C28' H28D 109.3 .
O3' C28' H28D 109.3 .
H28C C28' H28D 107.9 .
C28' C29' C30' 112.5(8) .
C28' C29' H29C 109.1 .
C30' C29' H29C 109.1 .
C28' C29' H29D 109.1 .
C30' C29' H29D 109.1 .
H29C C29' H29D 107.8 .
C32' O5' C31 111.7(6) .
C33' C32' O5' 107.9(9) .
C33' C32' H32C 110.1 .
O5' C32' H32C 110.1 .
C33' C32' H32D 110.1 .
O5' C32' H32D 110.1 .
H32C C32' H32D 108.4 .
C32' C33' C34' 117.2(16) .
C32' C33' H33C 108.0 .
C34' C33' H33C 108.0 .
C32' C33' H33D 108.0 .
C34' C33' H33D 108.0 .
H33C C33' H33D 107.2 .

loop_
_geom_bond_atom_site_label_1
_geom_bond_atom_site_label_2
_geom_bond_distance
C1 N1 1.305(4)
C1 C2 1.386(4)
C1 H1 0.9300
C2 C3 1.381(4)
C2 H2 0.9300
C3 C4 1.387(3)
C3 C6 1.429(3)
C4 C5 1.376(4)
C4 H4 0.9300
C5 N1 1.322(4)
C5 H5 0.9300
C6 C7 1.191(3)
C7 C8 1.436(3)
C8 C13 1.393(4)
C8 C9 1.404(3)
C9 C10 1.399(3)
C9 C21 1.509(3)
C10 C11 1.400(3)
C10 C22 1.517(3)
C11 C12 1.392(4)
C11 C14 1.439(4)
C12 C13 1.369(3)
C12 H12 0.9300
C13 H13 0.9300
C14 C15 1.186(3)
C15 C16 1.435(4)
C16 C20 1.370(4)
C16 C17 1.375(4)
C17 C18 1.381(4)
C17 H17 0.9300
C18 N2 1.319(4)
C18 H18 0.9300
C19 N2 1.303(5)
C19 C20 1.390(4)
C19 H19 0.9300
C20 H20 0.9300
C21 N3 1.454(3)
C21 H21A 0.9700
C21 H21B 0.9700
C22 N4 1.446(3)
C22 H22A 0.9700
C22 H22B 0.9700
C23 O1 1.212(3)
C23 N5 1.359(3)
C23 N3 1.386(3)
C24 O2 1.215(4)
C24 N6 1.358(4)
C24 N4 1.375(3)
C25 N3 1.433(3)
C25 N4 1.444(3)
C25 C27 1.530(4)
C25 C26 1.583(3)
C26 N6 1.427(4)
C26 N5 1.432(3)
C26 C31 1.497(5)
C27 O4' 1.175(4)
C27 O4 1.226(4)
C27 O3' 1.251(4)
C27 O3 1.407(4)
C31 O6' 1.072(6)
C31 O6 1.155(7)
C31 O5' 1.458(6)
C31 O5 1.609(6)
N5 H5A 0.8600
N6 H6 0.8600
O3 C28 1.469(6)
C28 C29 1.578(12)
C28 H28A 0.9700
C28 H28B 0.9700
C29 C30 1.534(10)
C29 H29A 0.9700
C29 H29B 0.9700
O5 C32 1.455(6)
C32 C33 1.460(11)
C32 H32A 0.9700
C32 H32B 0.9700
C33 C34 1.496(12)
C33 H33A 0.9700
C33 H33B 0.9700
O3' C28' 1.461(6)
C28' C29' 1.454(8)
C28' H28C 0.9700
C28' H28D 0.9700
C29' C30' 1.513(11)
C29' H29C 0.9700
C29' H29D 0.9700
O5' C32' 1.436(8)
C32' C33' 1.434(14)
C32' H32C 0.9700
C32' H32D 0.9700
C33' C34' 1.461(14)
C33' H33C 0.9700
C33' H33D 0.9700

loop_
_geom_hbond_atom_site_label_D
_geom_hbond_atom_site_label_H
_geom_hbond_atom_site_label_A
_geom_hbond_distance_DH
_geom_hbond_distance_HA
_geom_hbond_distance_DA
_geom_hbond_angle_DHA
_geom_hbond_site_symmetry_A
N5 H5A N2 0.86 2.07 2.916(3) 168.0 4_676
N6 H6 N1 0.86 2.08 2.934(4) 173.0 2_656
C20 H20 O2 0.93 2.50 3.239(4) 136.9 4_575

loop_
_geom_torsion_atom_site_label_1
_geom_torsion_atom_site_label_2
_geom_torsion_atom_site_label_3
_geom_torsion_atom_site_label_4
_geom_torsion
_geom_torsion_site_symmetry_4
N1 C1 C2 C3 0.9(5) .
C1 C2 C3 C4 -0.6(4) .
C1 C2 C3 C6 -179.8(3) .
C2 C3 C4 C5 0.0(4) .
C6 C3 C4 C5 179.2(2) .
C3 C4 C5 N1 0.4(4) .
C2 C3 C6 C7 26(4) .
C4 C3 C6 C7 -153(4) .
C3 C6 C7 C8 -107(10) .
C6 C7 C8 C13 -98(10) .
C6 C7 C8 C9 80(10) .
C13 C8 C9 C10 2.1(3) .
C7 C8 C9 C10 -176.4(2) .
C13 C8 C9 C21 -177.7(2) .
C7 C8 C9 C21 3.9(3) .
C8 C9 C10 C11 -2.5(3) .
C21 C9 C10 C11 177.3(2) .
C8 C9 C10 C22 176.6(2) .
C21 C9 C10 C22 -3.6(3) .
C9 C10 C11 C12 1.3(3) .
C22 C10 C11 C12 -177.8(2) .
C9 C10 C11 C14 -177.1(2) .
C22 C10 C11 C14 3.8(3) .
C10 C11 C12 C13 0.3(4) .
C14 C11 C12 C13 178.7(2) .
C11 C12 C13 C8 -0.6(4) .
C9 C8 C13 C12 -0.6(3) .
C7 C8 C13 C12 177.9(2) .
C12 C11 C14 C15 -114(6) .
C10 C11 C14 C15 65(6) .
C11 C14 C15 C16 -67(8) .
C14 C15 C16 C20 169(5) .
C14 C15 C16 C17 -11(5) .
C20 C16 C17 C18 1.7(5) .
C15 C16 C17 C18 -177.7(3) .
C16 C17 C18 N2 -0.8(5) .
C17 C16 C20 C19 -1.2(5) .
C15 C16 C20 C19 178.3(3) .
N2 C19 C20 C16 -0.4(6) .
C10 C9 C21 N3 -58.4(3) .
C8 C9 C21 N3 121.4(2) .
C9 C10 C22 N4 62.1(3) .
C11 C10 C22 N4 -118.8(2) .
N3 C25 C26 N6 127.5(2) .
N4 C25 C26 N6 9.0(3) .
C27 C25 C26 N6 -112.3(3) .
N3 C25 C26 N5 9.1(3) .
N4 C25 C26 N5 -109.4(2) .
C27 C25 C26 N5 129.3(3) .
N3 C25 C26 C31 -111.2(3) .
N4 C25 C26 C31 130.3(3) .
C27 C25 C26 C31 8.9(4) .
N3 C25 C27 O4' 44.8(4) .
N4 C25 C27 O4' 172.8(4) .
C26 C25 C27 O4' -71.4(4) .
N3 C25 C27 O4 -23.6(6) .
N4 C25 C27 O4 104.4(5) .
C26 C25 C27 O4 -139.8(5) .
N3 C25 C27 O3' -127.2(3) .
N4 C25 C27 O3' 0.8(4) .
C26 C25 C27 O3' 116.6(3) .
N3 C25 C27 O3 163.7(3) .
N4 C25 C27 O3 -68.3(4) .
C26 C25 C27 O3 47.5(4) .
N6 C26 C31 O6' -91.6(9) .
N5 C26 C31 O6' 35.7(10) .
C25 C26 C31 O6' 151.4(8) .
N6 C26 C31 O6 -37.3(11) .
N5 C26 C31 O6 90.1(11) .
C25 C26 C31 O6 -154.2(10) .
N6 C26 C31 O5' 48.4(4) .
N5 C26 C31 O5' 175.7(3) .
C25 C26 C31 O5' -68.6(4) .
N6 C26 C31 O5 165.1(3) .
N5 C26 C31 O5 -67.5(3) .
C25 C26 C31 O5 48.2(4) .
C2 C1 N1 C5 -0.4(5) .
C4 C5 N1 C1 -0.2(5) .
C20 C19 N2 C18 1.4(6) .
C17 C18 N2 C19 -0.8(5) .
O1 C23 N3 C25 -169.1(3) .
N5 C23 N3 C25 11.7(3) .
O1 C23 N3 C21 -15.9(4) .
N5 C23 N3 C21 164.9(2) .
N4 C25 N3 C23 96.8(2) .
C27 C25 N3 C23 -136.3(2) .
C26 C25 N3 C23 -12.9(3) .
N4 C25 N3 C21 -56.1(3) .
C27 C25 N3 C21 70.8(3) .
C26 C25 N3 C21 -165.9(2) .
C9 C21 N3 C23 -72.2(3) .
C9 C21 N3 C25 78.3(3) .
O2 C24 N4 C25 -179.1(3) .
N6 C24 N4 C25 0.2(3) .
O2 C24 N4 C22 11.0(4) .
N6 C24 N4 C22 -169.6(2) .
N3 C25 N4 C24 -116.5(2) .
C27 C25 N4 C24 117.5(2) .
C26 C25 N4 C24 -6.0(3) .
N3 C25 N4 C22 53.5(3) .
C27 C25 N4 C22 -72.5(3) .
C26 C25 N4 C22 164.0(2) .
C10 C22 N4 C24 94.2(3) .
C10 C22 N4 C25 -74.7(3) .
O1 C23 N5 C26 175.8(3) .
N3 C23 N5 C26 -5.0(3) .
N6 C26 N5 C23 -112.6(3) .
C31 C26 N5 C23 122.0(3) .
C25 C26 N5 C23 -2.8(3) .
O2 C24 N6 C26 -174.0(3) .
N4 C24 N6 C26 6.7(4) .
N5 C26 N6 C24 99.3(3) .
C31 C26 N6 C24 -135.5(3) .
C25 C26 N6 C24 -10.0(3) .
O4' C27 O3 C28 -63.8(6) .
O4 C27 O3 C28 1.3(7) .
O3' C27 O3 C28 70.4(5) .
C25 C27 O3 C28 175.4(4) .
C27 O3 C28 C29 139.1(6) .
O3 C28 C29 C30 172.7(6) .
C28 C29 C30 C34 -13.0(13) 1_455
O6' C31 O5 C32 46.1(8) .
O6 C31 O5 C32 6.0(8) .
O5' C31 O5 C32 -80.8(5) .
C26 C31 O5 C32 171.3(4) .
C31 O5 C32 C33 -118.3(7) .
O5 C32 C33 C34 65.4(10) .
C32 C33 C34 C30 123.5(19) 1_655
O4' C27 O3' C28' 9.0(8) .
O4 C27 O3' C28' 44.3(5) .
O3 C27 O3' C28' -77.1(4) .
C25 C27 O3' C28' 178.0(4) .
C27 O3' C28' C29' -92.0(7) .
O3' C28' C29' C30' -170.0(7) .
O6' C31 O5' C32' -35.6(10) .
O6 C31 O5' C32' -35.0(7) .
C26 C31 O5' C32' -174.9(6) .
O5 C31 O5' C32' 69.4(6) .
C31 O5' C32' C33' -117.5(11) .
O5' C32' C33' C34' 175.3(13) .
